data_4333662
loop_
_publ_author_name
'Zhangwen Wei'
'Weigang Lu'
'Hai-Long Jiang'
'Hong-Cai Zhou'

_publ_section_title
;
 A Route to Metal-Organic Frameworks through Framework Templating
;
_journal_name_full 'Inorganic Chemistry'
_journal_page_first 1164
_journal_page_last 1166
_journal_paper_doi 10.1021/ic3019937
_journal_volume 52
_journal_year 2013
_chemical_formula_moiety 'C58 H28 O20 Zn4'
_chemical_formula_sum 'C58 H28 O20 Zn4'
_chemical_formula_weight 1306.28
_chemical_name_common PCN-921
_chemical_name_systematic
; 
 ? 
;
_space_group_IT_number 139
_symmetry_cell_setting tetragonal
_symmetry_space_group_name_Hall '-I 4 2'
_symmetry_space_group_name_H-M 'I 4/m m m'
_atom_sites_solution_hydrogens geom
_atom_sites_solution_primary direct
_atom_sites_solution_secondary difmap
_audit_creation_method SHELXL-97
_cell_angle_alpha 90.00
_cell_angle_beta 90.00
_cell_angle_gamma 90.00
_cell_formula_units_Z 4
_cell_length_a 19.38(2)
_cell_length_b 19.38(2)
_cell_length_c 35.04(4)
_cell_measurement_reflns_used 2055
_cell_measurement_temperature 110(2)
_cell_measurement_theta_max 16.50
_cell_measurement_theta_min 2.33
_cell_volume 13160(2)
_computing_cell_refinement 'Bruker SAINT'
_computing_data_collection 'Bruker APEX2'
_computing_data_reduction 'Bruker SAINT'
_computing_molecular_graphics 'Bruker SHELXTL'
_computing_publication_material 'Bruker SHELXTL'
_computing_structure_refinement 'SHELXL-97 (Sheldrick, 2008)'
_computing_structure_solution 'SHELXS-97 (Sheldrick, 2008)'
_diffrn_ambient_temperature 110(2)
_diffrn_measured_fraction_theta_full 0.974
_diffrn_measured_fraction_theta_max 0.974
_diffrn_measurement_device_type 'Bruker APEX-II CCD'
_diffrn_measurement_method '\f and \w scans'
_diffrn_radiation_monochromator graphite
_diffrn_radiation_source 'fine-focus sealed tube'
_diffrn_radiation_type MoK\a
_diffrn_radiation_wavelength 0.71073
_diffrn_reflns_av_R_equivalents 0.1846
_diffrn_reflns_av_sigmaI/netI 0.1455
_diffrn_reflns_limit_h_max 26
_diffrn_reflns_limit_h_min -26
_diffrn_reflns_limit_k_max 25
_diffrn_reflns_limit_k_min -25
_diffrn_reflns_limit_l_max 47
_diffrn_reflns_limit_l_min -47
_diffrn_reflns_number 68255
_diffrn_reflns_theta_full 29.30
_diffrn_reflns_theta_max 29.30
_diffrn_reflns_theta_min 1.89
_exptl_absorpt_coefficient_mu 0.753
_exptl_absorpt_correction_T_max 0.7451
_exptl_absorpt_correction_T_min 0.6512
_exptl_absorpt_correction_type multi-scan
_exptl_absorpt_process_details 'SADABS (Sheldrick, 2008)'
_exptl_crystal_colour colorless
_exptl_crystal_density_diffrn 0.659
_exptl_crystal_description Block
_exptl_crystal_F_000 2624
_exptl_crystal_size_max 0.07
_exptl_crystal_size_mid 0.07
_exptl_crystal_size_min 0.03
_refine_diff_density_max 0.427
_refine_diff_density_min -0.269
_refine_diff_density_rms 0.054
_refine_ls_extinction_method none
_refine_ls_goodness_of_fit_ref 0.860
_refine_ls_hydrogen_treatment mixed
_refine_ls_matrix_type full
_refine_ls_number_parameters 122
_refine_ls_number_reflns 4896
_refine_ls_number_restraints 0
_refine_ls_restrained_S_all 0.860
_refine_ls_R_factor_all 0.2081
_refine_ls_R_factor_gt 0.0567
_refine_ls_shift/su_max 0.000
_refine_ls_shift/su_mean 0.000
_refine_ls_structure_factor_coef Fsqd
_refine_ls_weighting_details 'calc w=1/[\s^2^(Fo^2^)+(0.0528P)^2^+0.0000P] where P=(Fo^2^+2Fc^2^)/3'
_refine_ls_weighting_scheme calc
_refine_ls_wR_factor_gt 0.1133
_refine_ls_wR_factor_ref 0.1480
_reflns_number_gt 1858
_reflns_number_total 4896
_reflns_threshold_expression >2sigma(I)
_cod_data_source_file ic3019937_si_002.cif
_cod_data_source_block e:\xray\zw81zn~1\work\2
_cod_original_cell_volume 13160(24)
_cod_database_code 4333662

loop_
_symmetry_equiv_pos_as_xyz
'x, y, z'
'-y, x, z'
'-x, -y, z'
'y, -x, z'
'x, -y, -z'
'-x, y, -z'
'y, x, -z'
'-y, -x, -z'
'x+1/2, y+1/2, z+1/2'
'-y+1/2, x+1/2, z+1/2'
'-x+1/2, -y+1/2, z+1/2'
'y+1/2, -x+1/2, z+1/2'
'x+1/2, -y+1/2, -z+1/2'
'-x+1/2, y+1/2, -z+1/2'
'y+1/2, x+1/2, -z+1/2'
'-y+1/2, -x+1/2, -z+1/2'
'-x, -y, -z'
'y, -x, -z'
'x, y, -z'
'-y, x, -z'
'-x, y, z'
'x, -y, z'
'-y, -x, z'
'y, x, z'
'-x+1/2, -y+1/2, -z+1/2'
'y+1/2, -x+1/2, -z+1/2'
'x+1/2, y+1/2, -z+1/2'
'-y+1/2, x+1/2, -z+1/2'
'-x+1/2, y+1/2, z+1/2'
'x+1/2, -y+1/2, z+1/2'
'-y+1/2, -x+1/2, z+1/2'
'y+1/2, x+1/2, z+1/2'

loop_
_atom_site_label
_atom_site_type_symbol
_atom_site_fract_x
_atom_site_fract_y
_atom_site_fract_z
_atom_site_U_iso_or_equiv
_atom_site_adp_type
_atom_site_occupancy
_atom_site_symmetry_multiplicity
_atom_site_calc_flag
_atom_site_refinement_flags
_atom_site_disorder_assembly
_atom_site_disorder_group
Zn1 Zn 0.21455(2) 0.21455(2) 0.216807(14) 0.0594(2) Uani 1 2 d S . .
O1 O 0.31679(13) 0.21554(12) 0.20309(7) 0.0797(7) Uani 1 1 d . . .
O5 O 0.37144(12) 0.26786(12) 0.25205(7) 0.0790(7) Uani 1 1 d . . .
O11 O 0.17706(16) 0.17706(16) 0.16764(10) 0.1154(15) Uani 1 2 d S . .
C1 C 0.3699(2) 0.23794(18) 0.21995(11) 0.0652(9) Uani 1 1 d . . .
C2 C 0.43689(17) 0.22670(16) 0.19985(9) 0.0576(9) Uani 1 1 d . . .
C9 C 0.5000 0.0762(3) 0.03597(13) 0.0688(15) Uani 1 2 d S . .
C4 C 0.43752(17) 0.19718(17) 0.16429(9) 0.0664(10) Uani 1 1 d . . .
H4 H 0.3948 0.1864 0.1524 0.080 Uiso 1 1 calc R . .
C3 C 0.5000 0.2408(2) 0.21730(13) 0.0605(12) Uani 1 2 d S . .
H3 H 0.5000 0.2608 0.2421 0.073 Uiso 1 2 calc SR . .
C6 C 0.5000 0.1484(3) 0.10538(13) 0.0700(15) Uani 1 2 d S . .
C5 C 0.5000 0.1822(3) 0.14473(13) 0.0673(13) Uani 1 2 d S . .
C10 C 0.4562(4) 0.1263(4) 0.0439(2) 0.072(2) Uani 0.50 1 d P A 1
H10 H 0.4238 0.1384 0.0247 0.087 Uiso 0.50 1 calc PR A 1
C7 C 0.5566(4) 0.0996(4) 0.09641(18) 0.071(2) Uani 0.50 1 d P A 2
H7 H 0.5936 0.0938 0.1139 0.085 Uiso 0.50 1 calc PR A 2
C12 C 0.5000 0.0342(3) 0.0000 0.0594(19) Uani 1 4 d S . .
C11 C 0.4535(4) 0.1634(4) 0.0785(2) 0.085(2) Uani 0.50 1 d P A 1
H11 H 0.4196 0.1981 0.0826 0.102 Uiso 0.50 1 calc PR A 1
C8 C 0.5560(4) 0.0627(4) 0.06296(16) 0.072(2) Uani 0.50 1 d P A 2
H8 H 0.5907 0.0295 0.0575 0.086 Uiso 0.50 1 calc PR A 2

loop_
_atom_site_aniso_label
_atom_site_aniso_U_11
_atom_site_aniso_U_22
_atom_site_aniso_U_33
_atom_site_aniso_U_23
_atom_site_aniso_U_13
_atom_site_aniso_U_12
Zn1 0.0643(3) 0.0643(3) 0.0497(3) -0.0101(2) -0.0101(2) 0.0081(3)
O1 0.0638(15) 0.0995(19) 0.0760(16) -0.0228(14) -0.0005(14) 0.0026(14)
O5 0.0764(17) 0.097(2) 0.0636(16) -0.0160(14) 0.0065(13) 0.0103(14)
O11 0.127(2) 0.127(2) 0.092(3) -0.0514(19) -0.0514(19) 0.025(3)
C1 0.073(3) 0.059(2) 0.063(2) 0.0046(19) 0.010(2) 0.0081(19)
C2 0.066(2) 0.068(2) 0.0386(18) 0.0035(16) 0.0011(16) 0.0043(18)
C9 0.074(4) 0.103(5) 0.030(3) 0.003(3) 0.000 0.000
C4 0.057(2) 0.075(3) 0.067(2) -0.0044(19) -0.0062(18) 0.0050(19)
C3 0.076(4) 0.051(3) 0.055(3) -0.005(2) 0.000 0.000
C6 0.086(4) 0.087(4) 0.037(3) -0.002(3) 0.000 0.000
C5 0.075(4) 0.070(3) 0.056(3) 0.006(3) 0.000 0.000
C10 0.085(5) 0.084(6) 0.048(4) -0.011(4) 0.000(4) 0.000(5)
C7 0.067(5) 0.105(6) 0.042(4) -0.015(4) -0.008(3) 0.025(4)
C12 0.052(4) 0.085(5) 0.041(3) 0.000 0.000 0.000
C11 0.088(6) 0.100(7) 0.067(5) 0.026(5) -0.005(5) 0.021(5)
C8 0.094(6) 0.087(6) 0.035(4) -0.009(4) 0.018(4) 0.004(4)

loop_
_atom_type_symbol
_atom_type_description
_atom_type_scat_dispersion_real
_atom_type_scat_dispersion_imag
_atom_type_scat_source
C C 0.0033 0.0016 'International Tables Vol C Tables 4.2.6.8 and 6.1.1.4'
H H 0.0000 0.0000 'International Tables Vol C Tables 4.2.6.8 and 6.1.1.4'
O O 0.0106 0.0060 'International Tables Vol C Tables 4.2.6.8 and 6.1.1.4'
Zn Zn 0.2839 1.4301 'International Tables Vol C Tables 4.2.6.8 and 6.1.1.4'

loop_
_geom_angle_atom_site_label_1
_geom_angle_atom_site_label_2
_geom_angle_atom_site_label_3
_geom_angle
_geom_angle_site_symmetry_1
_geom_angle_site_symmetry_3
O11 Zn1 O5 103.07(13) . 16
O11 Zn1 O5 103.07(13) . 25
O5 Zn1 O5 89.23(14) 16 25
O11 Zn1 O1 98.80(13) . .
O5 Zn1 O1 88.35(10) 16 .
O5 Zn1 O1 157.98(9) 25 .
O11 Zn1 O1 98.80(13) . 24
O5 Zn1 O1 157.98(9) 16 24
O5 Zn1 O1 88.35(10) 25 24
O1 Zn1 O1 85.77(14) . 24
O11 Zn1 Zn1 170.94(14) . 25
O5 Zn1 Zn1 83.28(9) 16 25
O5 Zn1 Zn1 83.28(9) 25 25
O1 Zn1 Zn1 74.70(8) . 25
O1 Zn1 Zn1 74.70(8) 24 25
C1 O1 Zn1 133.2(2) . .
C1 O5 Zn1 122.5(2) . 25
O1 C1 O5 126.3(3) . .
O1 C1 C2 116.0(3) . .
O5 C1 C2 117.7(4) . .
C4 C2 C3 118.2(3) . .
C4 C2 C1 119.8(3) . .
C3 C2 C1 121.8(3) . .
C10 C9 C10 80.1(8) 21_655 .
C10 C9 C8 118.2(6) 21_655 21_655
C10 C9 C8 61.3(4) . 21_655
C10 C9 C8 61.3(4) 21_655 .
C10 C9 C8 118.2(6) . .
C8 C9 C8 95.7(6) 21_655 .
C10 C9 C12 125.2(4) 21_655 .
C10 C9 C12 125.2(4) . .
C8 C9 C12 116.5(4) 21_655 .
C8 C9 C12 116.5(4) . .
C2 C4 C5 122.1(3) . .
C2 C3 C2 122.6(4) . 21_655
C11 C6 C11 84.9(7) . 21_655
C11 C6 C7 119.3(5) . .
C11 C6 C7 59.4(4) 21_655 .
C11 C6 C7 59.3(4) . 21_655
C11 C6 C7 119.3(5) 21_655 21_655
C7 C6 C7 95.5(7) . 21_655
C11 C6 C5 122.9(5) . .
C11 C6 C5 122.9(5) 21_655 .
C7 C6 C5 117.7(3) . .
C7 C6 C5 117.7(3) 21_655 .
C4 C5 C4 116.8(4) 21_655 .
C4 C5 C6 121.6(2) 21_655 .
C4 C5 C6 121.6(2) . .
C9 C10 C11 125.5(7) . .
C8 C7 C6 120.4(6) . .
C12 C12 C9 122.8(3) 17_655 19
C12 C12 C9 122.8(3) 17_655 .
C9 C12 C9 114.3(6) 19 .
C6 C11 C10 118.0(7) . .
C7 C8 C9 117.7(7) . .

loop_
_geom_bond_atom_site_label_1
_geom_bond_atom_site_label_2
_geom_bond_distance
_geom_bond_site_symmetry_2
Zn1 O11 2.006(4) .
Zn1 O5 2.021(3) 16
Zn1 O5 2.021(3) 25
Zn1 O1 2.039(3) .
Zn1 O1 2.039(3) 24
Zn1 Zn1 3.031(3) 25
O1 C1 1.263(4) .
O5 C1 1.266(4) .
O5 Zn1 2.021(3) 25
C1 C2 1.494(5) .
C2 C4 1.371(4) .
C2 C3 1.394(4) .
C9 C10 1.319(7) 21_655
C9 C10 1.319(7) .
C9 C8 1.463(8) 21_655
C9 C8 1.463(8) .
C9 C12 1.500(6) .
C4 C5 1.422(4) .
C3 C2 1.394(4) 21_655
C6 C11 1.337(7) .
C6 C11 1.337(7) 21_655
C6 C7 1.483(7) .
C6 C7 1.483(7) 21_655
C6 C5 1.526(6) .
C5 C4 1.422(4) 21_655
C10 C11 1.411(9) .
C7 C8 1.373(8) .
C12 C12 1.327(12) 17_655
C12 C9 1.500(6) 19
